data_2242419
loop_
_publ_author_name
'Ghichi, Nadir'
'Bensouici, Chawki'
'Benboudiaf, Ali'
'DJebli, Yacine'
'Merazig, Hocine'

_publ_section_title
;
 Crystal structures and antioxidant capacity of
 (<i>E</i>)-5-benzyloxy-2-{[(4-chlorophenyl)imino]methyl}phenol and
 (<i>E</i>)-5-benzyloxy-2-({[2-(1<i>H</i>-indol-3-yl)ethyl]iminiumyl}methyl)phenolate
;
_journal_coeditor_code SU5426
_journal_issue 4
_journal_name_full 'Acta Crystallographica Section E'
_journal_page_first 478
_journal_page_last 482
_journal_paper_doi 10.1107/S2056989018003687
_journal_volume 74
_journal_year 2018
_chemical_formula_iupac 'C20 H16 Cl N O2'
_chemical_formula_moiety 'C20 H16 Cl N O2'
_chemical_formula_sum 'C20 H16 Cl N O2'
_chemical_formula_weight 337.79
_chemical_name_systematic
;
(<i>E</i>)-5-Benzyloxy-2-{[(4-chlorophenyl)imino]methyl}phenol
;
_space_group_crystal_system monoclinic
_space_group_IT_number 14
_space_group_name_Hall '-P 2yn'
_space_group_name_H-M_alt 'P 1 21/n 1'
_symmetry_space_group_name_Hall '-P 2yn'
_symmetry_space_group_name_H-M 'P 1 21/n 1'
_atom_sites_solution_hydrogens mixed
_atom_sites_solution_primary direct
_atom_sites_solution_secondary difmap
_cell_angle_alpha 90
_cell_angle_beta 91.30(2)
_cell_angle_gamma 90
_cell_formula_units_Z 4
_cell_length_a 6.056(2)
_cell_length_b 7.363(3)
_cell_length_c 36.761(12)
_cell_measurement_reflns_used 2596
_cell_measurement_temperature 293(2)
_cell_measurement_theta_max 22.65
_cell_measurement_theta_min 2.98
_cell_volume 1638.8(10)
_computing_cell_refinement
;
SAINT (Bruker, 2012)
;
_computing_data_collection
;
APEX2 (Bruker, 2012)
;
_computing_data_reduction
;
SAINT (Bruker, 2012)
;
_computing_molecular_graphics
;
SHELXTL (Sheldrick, 2008) and Mercury (Macrae <i>et al.</i>,
2008)
;
_computing_publication_material
;
SHELXTL (Sheldrick, 2008) and PLATON (Spek, 2009)
;
_computing_structure_refinement
;
SHELXL2017 (Sheldrick, 2015)
;
_computing_structure_solution
;
SHELXS97 (Sheldrick, 2008)
;
_diffrn_ambient_temperature 293(2)
_diffrn_detector_area_resol_mean 18.4
_diffrn_measured_fraction_theta_full 0.979
_diffrn_measured_fraction_theta_max 0.980
_diffrn_measurement_device_type 'Bruker APEXII CCD'
_diffrn_measurement_method '\f and \w scans'
_diffrn_radiation_type MoK\a
_diffrn_radiation_wavelength 0.71073
_diffrn_reflns_av_R_equivalents 0.0525
_diffrn_reflns_limit_h_max 6
_diffrn_reflns_limit_h_min -7
_diffrn_reflns_limit_k_max 9
_diffrn_reflns_limit_k_min -9
_diffrn_reflns_limit_l_max 45
_diffrn_reflns_limit_l_min -45
_diffrn_reflns_number 13108
_diffrn_reflns_theta_full 25.242
_diffrn_reflns_theta_max 25.999
_diffrn_reflns_theta_min 2.217
_exptl_absorpt_coefficient_mu 0.245
_exptl_absorpt_correction_type none
_exptl_crystal_colour green
_exptl_crystal_density_diffrn 1.369
_exptl_crystal_density_method 'Not Measured'
_exptl_crystal_description Block
_exptl_crystal_F_000 704
_exptl_crystal_size_max 0.030
_exptl_crystal_size_mid 0.020
_exptl_crystal_size_min 0.010
_refine_diff_density_max 0.354
_refine_diff_density_min -0.218
_refine_ls_extinction_method none
_refine_ls_goodness_of_fit_ref 1.051
_refine_ls_hydrogen_treatment mixed
_refine_ls_matrix_type full
_refine_ls_number_parameters 221
_refine_ls_number_reflns 3161
_refine_ls_number_restraints 0
_refine_ls_restrained_S_all 1.051
_refine_ls_R_factor_all 0.0865
_refine_ls_R_factor_gt 0.0531
_refine_ls_shift/su_max 0.000
_refine_ls_shift/su_mean 0.000
_refine_ls_structure_factor_coef Fsqd
_refine_ls_weighting_details 'w=1/[\s^2^(Fo^2^)+(0.0611P)^2^+0.6069P] where P=(Fo^2^+2Fc^2^)/3'
_refine_ls_weighting_scheme calc
_refine_ls_wR_factor_gt 0.1278
_refine_ls_wR_factor_ref 0.1525
_reflns_number_gt 2066
_reflns_number_total 3161
_reflns_threshold_expression 'I > 2\s(I)'
_cod_data_source_file su5426sup1.cif
_cod_data_source_block I
_cod_original_cell_volume 1638.6(10)
_cod_database_code 2242419
_shelx_estimated_absorpt_t_min 0.993
_shelx_estimated_absorpt_t_max 0.998

loop_
_space_group_symop_operation_xyz
'x, y, z'
'-x+1/2, y+1/2, -z+1/2'
'-x, -y, -z'
'x-1/2, -y-1/2, z-1/2'

loop_
_atom_site_aniso_label
_atom_site_aniso_U_11
_atom_site_aniso_U_22
_atom_site_aniso_U_33
_atom_site_aniso_U_12
_atom_site_aniso_U_13
_atom_site_aniso_U_23
Cl1 0.0886(6) 0.1109(7) 0.0449(5) 0.0212(5) -0.0232(4) -0.0042(4)
O1 0.0456(10) 0.0844(14) 0.0369(10) -0.0174(9) -0.0005(7) 0.0024(9)
O2 0.0542(10) 0.0571(11) 0.0359(10) -0.0125(9) -0.0058(8) 0.0028(8)
N1 0.0414(11) 0.0466(12) 0.0390(12) -0.0013(9) -0.0041(9) -0.0028(9)
C1 0.0422(13) 0.0400(13) 0.0367(13) -0.0024(10) -0.0045(10) 0.0001(10)
C2 0.0442(13) 0.0491(15) 0.0374(13) 0.0005(11) -0.0001(10) -0.0041(11)
C3 0.0438(13) 0.0526(16) 0.0474(15) 0.0030(12) -0.0018(11) -0.0024(12)
C4 0.0576(16) 0.0536(16) 0.0396(14) 0.0001(13) -0.0095(12) 0.0003(12)
C5 0.0613(16) 0.0562(17) 0.0368(14) 0.0057(13) 0.0048(12) -0.0068(12)
C6 0.0484(14) 0.0505(15) 0.0402(14) 0.0064(12) 0.0016(11) -0.0051(11)
C7 0.0430(13) 0.0366(13) 0.0437(14) -0.0017(11) -0.0018(11) -0.0021(11)
C8 0.0380(12) 0.0356(12) 0.0364(13) 0.0008(10) -0.0034(10) -0.0024(10)
C9 0.0382(12) 0.0406(13) 0.0379(13) 0.0004(10) 0.0032(10) 0.0003(10)
C10 0.0373(12) 0.0433(14) 0.0398(13) -0.0020(10) -0.0051(10) -0.0016(11)
C11 0.0465(13) 0.0358(13) 0.0354(13) 0.0021(11) -0.0036(10) 0.0010(10)
C12 0.0463(13) 0.0440(14) 0.0403(14) -0.0076(11) 0.0013(11) 0.0038(11)
C13 0.0423(13) 0.0447(14) 0.0464(15) -0.0094(11) -0.0026(11) 0.0024(11)
C14 0.0505(15) 0.0669(18) 0.0413(14) -0.0079(13) -0.0051(11) 0.0009(12)
C15 0.0474(14) 0.0449(14) 0.0392(14) -0.0025(11) -0.0070(11) 0.0000(11)
C16 0.0528(15) 0.0557(17) 0.0527(17) 0.0055(13) -0.0036(12) -0.0050(13)
C17 0.0638(18) 0.0645(19) 0.062(2) 0.0034(15) -0.0239(15) 0.0037(15)
C18 0.077(2) 0.0672(19) 0.0389(15) -0.0091(16) -0.0153(14) 0.0024(14)
C19 0.0669(18) 0.0667(19) 0.0459(16) -0.0072(15) 0.0083(13) -0.0092(14)
C20 0.0486(14) 0.0564(17) 0.0497(16) 0.0035(12) -0.0049(12) 0.0003(13)

loop_
_atom_site_type_symbol
_atom_site_label
_atom_site_fract_x
_atom_site_fract_y
_atom_site_fract_z
_atom_site_U_iso_or_equiv
_atom_site_thermal_displace_type
_atom_site_calc_flag
_atom_site_refinement_flags
_atom_site_occupancy
Cl Cl1 1.14818(15) 0.25490(13) 0.48315(2) 0.0818(3) Uani d . 1.000
O O1 0.2926(3) 0.2500(3) 0.30360(5) 0.0557(7) Uani d . 1.000
O O2 0.3778(3) 0.3501(2) 0.17647(4) 0.0492(6) Uani d . 1.000
N N1 0.6324(3) 0.3275(3) 0.34598(5) 0.0424(7) Uani d . 1.000
C C1 0.7583(4) 0.3110(3) 0.37880(6) 0.0397(8) Uani d . 1.000
C C2 0.9632(4) 0.2267(3) 0.37907(7) 0.0436(8) Uani d . 1.000
C C3 1.0823(4) 0.2078(3) 0.41147(7) 0.0480(8) Uani d . 1.000
C C4 0.9972(5) 0.2739(4) 0.44320(7) 0.0504(9) Uani d . 1.000
C C5 0.7914(4) 0.3564(4) 0.44332(7) 0.0514(9) Uani d . 1.000
C C6 0.6721(4) 0.3727(3) 0.41101(6) 0.0464(8) Uani d . 1.000
C C7 0.7282(4) 0.3864(3) 0.31744(6) 0.0411(8) Uani d . 1.000
C C8 0.6226(4) 0.3874(3) 0.28193(6) 0.0367(7) Uani d . 1.000
C C9 0.4121(4) 0.3121(3) 0.27590(6) 0.0389(7) Uani d . 1.000
C C10 0.3232(4) 0.2973(3) 0.24089(6) 0.0402(8) Uani d . 1.000
C C11 0.4436(4) 0.3603(3) 0.21186(6) 0.0393(8) Uani d . 1.000
C C12 0.6490(4) 0.4408(3) 0.21739(6) 0.0435(8) Uani d . 1.000
C C13 0.7361(4) 0.4520(3) 0.25213(6) 0.0445(8) Uani d . 1.000
C C14 0.1774(4) 0.2582(4) 0.16730(7) 0.0530(9) Uani d . 1.000
C C15 0.1428(4) 0.2742(3) 0.12690(6) 0.0440(8) Uani d . 1.000
C C16 -0.0498(4) 0.3482(4) 0.11281(7) 0.0538(9) Uani d . 1.000
C C17 -0.0834(5) 0.3639(4) 0.07556(8) 0.0638(11) Uani d . 1.000
C C18 0.0762(5) 0.3076(4) 0.05245(7) 0.0613(10) Uani d . 1.000
C C19 0.2689(5) 0.2336(4) 0.06624(8) 0.0597(10) Uani d . 1.000
C C20 0.3032(4) 0.2173(4) 0.10328(7) 0.0517(9) Uani d . 1.000
H H1O 0.36110 0.26625 0.32283 0.0830 Uiso c RU 1.000
H H2 1.02053 0.18292 0.35751 0.0520 Uiso c RU 1.000
H H3 1.21931 0.15070 0.41176 0.0580 Uiso c RU 1.000
H H5 0.73435 0.40013 0.46490 0.0620 Uiso c RU 1.000
H H6 0.53266 0.42571 0.41093 0.0560 Uiso c RU 1.000
H H7 0.889(4) 0.431(3) 0.3166(6) 0.055(7) Uiso d . 1.000
H H10 0.18449 0.24578 0.23697 0.0480 Uiso c RU 1.000
H H12 0.72641 0.48643 0.19784 0.0520 Uiso c RU 1.000
H H13 0.87466 0.50422 0.25581 0.0530 Uiso c RU 1.000
H H14A 0.05497 0.31303 0.17984 0.0640 Uiso c RU 1.000
H H14B 0.18748 0.13143 0.17434 0.0640 Uiso c RU 1.000
H H16 -0.15821 0.38799 0.12846 0.0650 Uiso c RU 1.000
H H17 -0.21464 0.41268 0.06628 0.0760 Uiso c RU 1.000
H H18 0.05454 0.31939 0.02744 0.0730 Uiso c RU 1.000
H H19 0.37694 0.19433 0.05046 0.0720 Uiso c RU 1.000
H H20 0.43446 0.16793 0.11241 0.0620 Uiso c RU 1.000

loop_
_atom_type_symbol
_atom_type_description
_atom_type_scat_dispersion_real
_atom_type_scat_dispersion_imag
_atom_type_scat_source
C C 0.0033 0.0016 'International Tables Vol C Tables 4.2.6.8 and 6.1.1.4'
N N 0.0061 0.0033 'International Tables Vol C Tables 4.2.6.8 and 6.1.1.4'
O O 0.0106 0.0060 'International Tables Vol C Tables 4.2.6.8 and 6.1.1.4'
Cl Cl 0.1484 0.1585 'International Tables Vol C Tables 4.2.6.8 and 6.1.1.4'
H H 0.0000 0.0000 'International Tables Vol C Tables 4.2.6.8 and 6.1.1.4'

loop_
_geom_angle_atom_site_label_1
_geom_angle_atom_site_label_2
_geom_angle_atom_site_label_3
_geom_angle
_geom_angle_publ_flag
C11 O2 C14 118.99(18) no
C1 N1 C7 118.7(2) no
C9 O1 H1O 109.00 no
N1 C1 C2 120.5(2) no
C2 C1 C6 119.8(2) no
N1 C1 C6 119.7(2) no
C1 C2 C3 120.0(2) no
C2 C3 C4 119.7(2) no
Cl1 C4 C3 119.6(2) no
Cl1 C4 C5 119.6(2) no
C3 C4 C5 120.8(2) no
C4 C5 C6 119.2(2) no
C1 C6 C5 120.5(2) no
N1 C7 C8 122.8(2) no
C7 C8 C13 119.9(2) no
C9 C8 C13 118.3(2) no
C7 C8 C9 121.6(2) no
O1 C9 C10 118.2(2) no
C8 C9 C10 120.6(2) no
O1 C9 C8 121.2(2) no
C9 C10 C11 119.2(2) no
O2 C11 C12 114.0(2) no
C10 C11 C12 121.0(2) no
O2 C11 C10 124.9(2) no
C11 C12 C13 119.1(2) no
C8 C13 C12 121.7(2) no
O2 C14 C15 107.2(2) no
C14 C15 C16 120.1(2) no
C16 C15 C20 119.0(2) no
C14 C15 C20 120.9(2) no
C15 C16 C17 120.6(2) no
C16 C17 C18 120.0(3) no
C17 C18 C19 119.9(3) no
C18 C19 C20 120.5(3) no
C15 C20 C19 120.1(2) no
C1 C2 H2 120.00 no
C3 C2 H2 120.00 no
C2 C3 H3 120.00 no
C4 C3 H3 120.00 no
C4 C5 H5 120.00 no
C6 C5 H5 120.00 no
C1 C6 H6 120.00 no
C5 C6 H6 120.00 no
N1 C7 H7 125.3(12) no
C8 C7 H7 111.9(12) no
C9 C10 H10 120.00 no
C11 C10 H10 120.00 no
C11 C12 H12 120.00 no
C13 C12 H12 120.00 no
C8 C13 H13 119.00 no
C12 C13 H13 119.00 no
O2 C14 H14A 110.00 no
O2 C14 H14B 110.00 no
C15 C14 H14A 110.00 no
C15 C14 H14B 110.00 no
H14A C14 H14B 109.00 no
C15 C16 H16 120.00 no
C17 C16 H16 120.00 no
C16 C17 H17 120.00 no
C18 C17 H17 120.00 no
C17 C18 H18 120.00 no
C19 C18 H18 120.00 no
C18 C19 H19 120.00 no
C20 C19 H19 120.00 no
C15 C20 H20 120.00 no
C19 C20 H20 120.00 no

loop_
_geom_bond_atom_site_label_1
_geom_bond_atom_site_label_2
_geom_bond_distance
_geom_bond_publ_flag
Cl1 C4 1.718(3) no
O1 C9 1.343(3) no
O2 C11 1.354(3) no
O2 C14 1.423(3) no
N1 C1 1.418(3) no
N1 C7 1.286(3) no
O1 H1O 0.8200 no
C1 C2 1.387(3) no
C1 C6 1.382(3) no
C2 C3 1.385(4) no
C3 C4 1.375(4) no
C4 C5 1.387(4) no
C5 C6 1.381(3) no
C7 C8 1.441(3) no
C8 C13 1.390(3) no
C8 C9 1.403(3) no
C9 C10 1.388(3) no
C10 C11 1.386(3) no
C11 C12 1.389(3) no
C12 C13 1.373(3) no
C14 C15 1.500(3) no
C15 C20 1.383(3) no
C15 C16 1.378(4) no
C16 C17 1.385(4) no
C17 C18 1.366(4) no
C18 C19 1.374(4) no
C19 C20 1.378(4) no
C2 H2 0.9300 no
C3 H3 0.9300 no
C5 H5 0.9300 no
C6 H6 0.9300 no
C7 H7 1.03(2) no
C10 H10 0.9300 no
C12 H12 0.9300 no
C13 H13 0.9300 no
C14 H14A 0.9700 no
C14 H14B 0.9700 no
C16 H16 0.9300 no
C17 H17 0.9300 no
C18 H18 0.9300 no
C19 H19 0.9300 no
C20 H20 0.9300 no

loop_
_geom_hbond_atom_site_label_D
_geom_hbond_atom_site_label_H
_geom_hbond_atom_site_label_A
_geom_hbond_site_symmetry_A
_geom_hbond_distance_DH
_geom_hbond_distance_HA
_geom_hbond_distance_DA
_geom_hbond_angle_DHA
_geom_hbond_publ_flag
O1 H1O N1 . 0.82 1.89 2.616(3) 147 yes
C3 H3 Cg3 2_645 0.93 2.85 3.593(3) 138 yes
C6 H6 Cg3 2_555 0.93 2.82 3.520(3) 133 yes
C13 H13 Cg2 2_655 0.93 2.79 3.419(3) 126 yes

loop_
_geom_torsion_atom_site_label_1
_geom_torsion_atom_site_label_2
_geom_torsion_atom_site_label_3
_geom_torsion_atom_site_label_4
_geom_torsion
_geom_torsion_publ_flag
C14 O2 C11 C10 -4.3(3) no
C14 O2 C11 C12 175.4(2) no
C11 O2 C14 C15 178.00(19) no
C7 N1 C1 C2 -47.9(3) no
C7 N1 C1 C6 134.8(2) no
C1 N1 C7 C8 172.3(2) no
N1 C1 C2 C3 -178.5(2) no
C6 C1 C2 C3 -1.2(3) no
N1 C1 C6 C5 179.4(2) no
C2 C1 C6 C5 2.1(4) no
C1 C2 C3 C4 -0.4(4) no
C2 C3 C4 Cl1 -178.50(19) no
C2 C3 C4 C5 1.2(4) no
Cl1 C4 C5 C6 179.4(2) no
C3 C4 C5 C6 -0.4(4) no
C4 C5 C6 C1 -1.3(4) no
N1 C7 C8 C9 -4.4(4) no
N1 C7 C8 C13 -179.6(2) no
C7 C8 C9 O1 5.8(3) no
C7 C8 C9 C10 -173.2(2) no
C13 C8 C9 O1 -178.9(2) no
C13 C8 C9 C10 2.1(3) no
C7 C8 C13 C12 174.2(2) no
C9 C8 C13 C12 -1.1(3) no
O1 C9 C10 C11 -179.9(2) no
C8 C9 C10 C11 -0.9(3) no
C9 C10 C11 O2 178.4(2) no
C9 C10 C11 C12 -1.3(3) no
O2 C11 C12 C13 -177.5(2) no
C10 C11 C12 C13 2.2(3) no
C11 C12 C13 C8 -1.0(3) no
O2 C14 C15 C16 -124.0(2) no
O2 C14 C15 C20 55.3(3) no
C14 C15 C16 C17 179.9(3) no
C20 C15 C16 C17 0.6(4) no
C14 C15 C20 C19 -179.8(3) no
C16 C15 C20 C19 -0.5(4) no
C15 C16 C17 C18 -0.7(4) no
C16 C17 C18 C19 0.7(4) no
C17 C18 C19 C20 -0.6(5) no
C18 C19 C20 C15 0.5(4) no
